data_4120176
loop_
_publ_author_name
'Qisheng Lin'
'Trinath Mishra'
'John D. Corbett'

_publ_section_title
;
 Hexagonal-Diamond-like Gold Lattices, Ba and (Au,T)3 Interstitials, and
 Delocalized Bonding in a Family of Intermetallic Phases Ba2Au6(Au,T)3 (T
 = Zn, Cd, Ga, In, or Sn)
;
_journal_name_full 'Journal of the American Chemical Society'
_journal_page_first 11023
_journal_page_last 11031
_journal_paper_doi 10.1021/ja401378q
_journal_volume 135
_journal_year 2013
_chemical_formula_sum 'Au6.94 Ba2 Cd2.06'
_chemical_formula_weight 1873.59
_chemical_name_systematic
; 
 ? 
;
_space_group_IT_number 167
_symmetry_cell_setting trigonal
_symmetry_space_group_name_Hall '-R 3 2"c'
_symmetry_space_group_name_H-M 'R -3 c :H'
_atom_sites_solution_primary direct
_atom_sites_solution_secondary difmap
_audit_creation_method SHELXL-97
_cell_angle_alpha 90.00
_cell_angle_beta 90.00
_cell_angle_gamma 120.00
_cell_formula_units_Z 6
_cell_length_a 8.8352(4)
_cell_length_b 8.8352(4)
_cell_length_c 22.5100(10)
_cell_measurement_temperature 293(2)
_cell_volume 1521.73(12)
_computing_structure_refinement 'SHELXL-97 (Sheldrick, 1997)'
_computing_structure_solution 'SHELXS-97 (Sheldrick, 1990)'
_diffrn_ambient_temperature 293(2)
_diffrn_measured_fraction_theta_full 0.958
_diffrn_measured_fraction_theta_max 0.958
_diffrn_measurement_device_type 'Smart Apex CCD'
_diffrn_measurement_method w/
_diffrn_radiation_monochromator graphite
_diffrn_radiation_source 'fine-focus sealed tube'
_diffrn_radiation_type MoK\a
_diffrn_radiation_wavelength 0.71073
_diffrn_reflns_av_R_equivalents 0.0729
_diffrn_reflns_av_sigmaI/netI 0.0376
_diffrn_reflns_limit_h_max 11
_diffrn_reflns_limit_h_min -11
_diffrn_reflns_limit_k_max 11
_diffrn_reflns_limit_k_min -11
_diffrn_reflns_limit_l_max 29
_diffrn_reflns_limit_l_min -29
_diffrn_reflns_number 3368
_diffrn_reflns_theta_full 28.42
_diffrn_reflns_theta_max 28.42
_diffrn_reflns_theta_min 3.22
_exptl_absorpt_coefficient_mu 111.756
_exptl_absorpt_correction_T_max 0.175
_exptl_absorpt_correction_T_min 0.035
_exptl_absorpt_correction_type empirical
_exptl_absorpt_process_details SADABS
_exptl_crystal_colour grey
_exptl_crystal_density_diffrn 12.267
_exptl_crystal_description irregular
_exptl_crystal_F_000 4556
_exptl_crystal_size_max 0.05
_exptl_crystal_size_mid 0.04
_exptl_crystal_size_min 0.01
_refine_diff_density_max 1.976
_refine_diff_density_min -1.934
_refine_diff_density_rms 0.418
_refine_ls_extinction_coef 0.000107(10)
_refine_ls_extinction_expression Fc^*^=kFc[1+0.001xFc^2^\l^3^/sin(2\q)]^-1/4^
_refine_ls_extinction_method SHELXL
_refine_ls_goodness_of_fit_ref 1.018
_refine_ls_matrix_type full
_refine_ls_number_parameters 20
_refine_ls_number_reflns 414
_refine_ls_number_restraints 0
_refine_ls_restrained_S_all 1.018
_refine_ls_R_factor_all 0.0284
_refine_ls_R_factor_gt 0.0205
_refine_ls_shift/su_max 0.000
_refine_ls_shift/su_mean 0.000
_refine_ls_structure_factor_coef Fsqd
_refine_ls_weighting_details 'calc w=1/[\s^2^(Fo^2^)+(0.0140P)^2^+0.0000P] where P=(Fo^2^+2Fc^2^)/3'
_refine_ls_weighting_scheme calc
_refine_ls_wR_factor_gt 0.0426
_refine_ls_wR_factor_ref 0.0440
_reflns_number_gt 344
_reflns_number_total 414
_reflns_threshold_expression >2sigma(I)
_cod_data_source_file ja401378q_si_001_6.cif
_cod_data_source_block crystal_3s
_cod_original_sg_symbol_H-M 'R -3 c'
_cod_database_code 4120176

loop_
_symmetry_equiv_pos_as_xyz
'x, y, z'
'-y, x-y, z'
'-x+y, -x, z'
'y, x, -z+1/2'
'x-y, -y, -z+1/2'
'-x, -x+y, -z+1/2'
'x+2/3, y+1/3, z+1/3'
'-y+2/3, x-y+1/3, z+1/3'
'-x+y+2/3, -x+1/3, z+1/3'
'y+2/3, x+1/3, -z+5/6'
'x-y+2/3, -y+1/3, -z+5/6'
'-x+2/3, -x+y+1/3, -z+5/6'
'x+1/3, y+2/3, z+2/3'
'-y+1/3, x-y+2/3, z+2/3'
'-x+y+1/3, -x+2/3, z+2/3'
'y+1/3, x+2/3, -z+7/6'
'x-y+1/3, -y+2/3, -z+7/6'
'-x+1/3, -x+y+2/3, -z+7/6'
'-x, -y, -z'
'y, -x+y, -z'
'x-y, x, -z'
'-y, -x, z-1/2'
'-x+y, y, z-1/2'
'x, x-y, z-1/2'
'-x+2/3, -y+1/3, -z+1/3'
'y+2/3, -x+y+1/3, -z+1/3'
'x-y+2/3, x+1/3, -z+1/3'
'-y+2/3, -x+1/3, z-1/6'
'-x+y+2/3, y+1/3, z-1/6'
'x+2/3, x-y+1/3, z-1/6'
'-x+1/3, -y+2/3, -z+2/3'
'y+1/3, -x+y+2/3, -z+2/3'
'x-y+1/3, x+2/3, -z+2/3'
'-y+1/3, -x+2/3, z+1/6'
'-x+y+1/3, y+2/3, z+1/6'
'x+1/3, x-y+2/3, z+1/6'

loop_
_atom_site_label
_atom_site_type_symbol
_atom_site_fract_x
_atom_site_fract_y
_atom_site_fract_z
_atom_site_U_iso_or_equiv
_atom_site_adp_type
_atom_site_occupancy
_atom_site_symmetry_multiplicity
_atom_site_calc_flag
_atom_site_refinement_flags
Ba Ba 0.0000 0.0000 0.09811(4) 0.0132(3) Uani 1 3 d S
Au1 Au 0.32989(5) 0.03358(5) 0.016990(15) 0.01495(17) Uani 1 1 d .
Au2 Au 0.18943(8) 0.0000 0.2500 0.0126(3) Uani 0.315(6) 2 d SP
Cd2 Cd 0.18943(8) 0.0000 0.2500 0.0126(3) Uani 0.685(6) 2 d SP

loop_
_atom_site_aniso_label
_atom_site_aniso_U_11
_atom_site_aniso_U_22
_atom_site_aniso_U_33
_atom_site_aniso_U_23
_atom_site_aniso_U_13
_atom_site_aniso_U_12
Ba 0.0118(4) 0.0118(4) 0.0161(5) 0.000 0.000 0.00590(18)
Au1 0.0165(3) 0.0101(2) 0.0163(2) -0.00250(14) 0.00053(14) 0.00512(18)
Au2 0.0116(4) 0.0113(5) 0.0150(4) -0.0030(3) -0.00150(14) 0.0056(2)
Cd2 0.0116(4) 0.0113(5) 0.0150(4) -0.0030(3) -0.00150(14) 0.0056(2)

loop_
_atom_type_symbol
_atom_type_description
_atom_type_scat_dispersion_real
_atom_type_scat_dispersion_imag
_atom_type_scat_source
Cd Cd -0.8075 1.2024 'International Tables Vol C Tables 4.2.6.8 and 6.1.1.4'
Ba Ba -0.3244 2.2819 'International Tables Vol C Tables 4.2.6.8 and 6.1.1.4'
Au Au -2.0133 8.8022 'International Tables Vol C Tables 4.2.6.8 and 6.1.1.4'

loop_
_geom_angle_atom_site_label_1
_geom_angle_atom_site_label_2
_geom_angle_atom_site_label_3
_geom_angle
_geom_angle_site_symmetry_1
_geom_angle_site_symmetry_3
Au1 Ba Au1 92.721(19) 3 .
Au1 Ba Au1 92.721(19) 3 2
Au1 Ba Au1 92.721(19) . 2
Au1 Ba Au1 87.668(5) 3 36_445
Au1 Ba Au1 178.98(2) . 36_445
Au1 Ba Au1 88.203(5) 2 36_445
Au1 Ba Au1 178.98(2) 3 34
Au1 Ba Au1 88.202(5) . 34
Au1 Ba Au1 87.669(5) 2 34
Au1 Ba Au1 91.401(18) 36_445 34
Au1 Ba Au1 88.203(5) 3 35_545
Au1 Ba Au1 87.668(5) . 35_545
Au1 Ba Au1 178.98(2) 2 35_545
Au1 Ba Au1 91.400(18) 36_445 35_545
Au1 Ba Au1 91.400(18) 34 35_545
Au1 Ba Au1 130.129(9) 3 18_554
Au1 Ba Au1 120.492(10) . 18_554
Au1 Ba Au1 53.216(11) 2 18_554
Au1 Ba Au1 59.806(13) 36_445 18_554
Au1 Ba Au1 49.537(11) 34 18_554
Au1 Ba Au1 125.79(2) 35_545 18_554
Au1 Ba Au1 53.215(11) 3 17_444
Au1 Ba Au1 130.128(9) . 17_444
Au1 Ba Au1 120.493(10) 2 17_444
Au1 Ba Au1 49.537(11) 36_445 17_444
Au1 Ba Au1 125.79(2) 34 17_444
Au1 Ba Au1 59.805(13) 35_545 17_444
Au1 Ba Au1 109.329(14) 18_554 17_444
Au1 Ba Au1 120.492(10) 3 16_544
Au1 Ba Au1 53.215(11) . 16_544
Au1 Ba Au1 130.128(9) 2 16_544
Au1 Ba Au1 125.79(2) 36_445 16_544
Au1 Ba Au1 59.805(13) 34 16_544
Au1 Ba Au1 49.537(11) 35_545 16_544
Au1 Ba Au1 109.328(14) 18_554 16_544
Au1 Ba Au1 109.328(14) 17_444 16_544
Au1 Ba Cd2 44.924(8) 3 27_445
Au1 Ba Cd2 80.870(12) . 27_445
Au1 Ba Cd2 136.14(2) 2 27_445
Au1 Ba Cd2 98.761(12) 36_445 27_445
Au1 Ba Cd2 134.900(17) 34 27_445
Au1 Ba Cd2 44.862(7) 35_545 27_445
Au1 Ba Cd2 158.238(18) 18_554 27_445
Au1 Ba Cd2 49.279(9) 17_444 27_445
Au1 Ba Cd2 79.204(9) 16_544 27_445
Au1 Ba Au2 44.924(8) 3 27_445
Au1 Ba Au2 80.870(12) . 27_445
Au1 Ba Au2 136.14(2) 2 27_445
Au1 Ba Au2 98.761(12) 36_445 27_445
Au1 Ba Au2 134.900(17) 34 27_445
Au1 Ba Au2 44.862(7) 35_545 27_445
Au1 Ba Au2 158.238(18) 18_554 27_445
Au1 Ba Au2 49.279(9) 17_444 27_445
Au1 Ba Au2 79.204(9) 16_544 27_445
Cd2 Ba Au2 0.000(15) 27_445 27_445
Au1 Ba Cd2 136.14(2) 3 25
Au1 Ba Cd2 44.924(8) . 25
Au1 Ba Cd2 80.869(12) 2 25
Au1 Ba Cd2 134.900(17) 36_445 25
Au1 Ba Cd2 44.861(7) 34 25
Au1 Ba Cd2 98.762(12) 35_545 25
Au1 Ba Cd2 79.203(9) 18_554 25
Au1 Ba Cd2 158.238(18) 17_444 25
Au1 Ba Cd2 49.280(9) 16_544 25
Cd2 Ba Cd2 119.228(4) 27_445 25
Au2 Ba Cd2 119.228(4) 27_445 25
Au1 Ba Au2 136.14(2) 3 25
Au1 Ba Au2 44.924(8) . 25
Au1 Ba Au2 80.869(12) 2 25
Au1 Ba Au2 134.900(17) 36_445 25
Au1 Ba Au2 44.861(7) 34 25
Au1 Ba Au2 98.762(12) 35_545 25
Au1 Ba Au2 79.203(9) 18_554 25
Au1 Ba Au2 158.238(18) 17_444 25
Au1 Ba Au2 49.280(9) 16_544 25
Cd2 Ba Au2 119.228(4) 27_445 25
Au2 Ba Au2 119.228(4) 27_445 25
Cd2 Ba Au2 0.000(15) 25 25
Au1 Ba Cd2 80.870(12) 3 26_455
Au1 Ba Cd2 136.14(2) . 26_455
Au1 Ba Cd2 44.924(8) 2 26_455
Au1 Ba Cd2 44.862(7) 36_445 26_455
Au1 Ba Cd2 98.762(12) 34 26_455
Au1 Ba Cd2 134.900(17) 35_545 26_455
Au1 Ba Cd2 49.280(9) 18_554 26_455
Au1 Ba Cd2 79.205(9) 17_444 26_455
Au1 Ba Cd2 158.239(18) 16_544 26_455
Cd2 Ba Cd2 119.227(4) 27_445 26_455
Au2 Ba Cd2 119.227(4) 27_445 26_455
Cd2 Ba Cd2 119.226(4) 25 26_455
Au2 Ba Cd2 119.226(4) 25 26_455
Au1 Ba Au2 80.870(12) 3 26_455
Au1 Ba Au2 136.14(2) . 26_455
Au1 Ba Au2 44.924(8) 2 26_455
Au1 Ba Au2 44.862(7) 36_445 26_455
Au1 Ba Au2 98.762(12) 34 26_455
Au1 Ba Au2 134.900(17) 35_545 26_455
Au1 Ba Au2 49.280(9) 18_554 26_455
Au1 Ba Au2 79.205(9) 17_444 26_455
Au1 Ba Au2 158.239(18) 16_544 26_455
Cd2 Ba Au2 119.227(4) 27_445 26_455
Au2 Ba Au2 119.227(4) 27_445 26_455
Cd2 Ba Au2 119.226(4) 25 26_455
Au2 Ba Au2 119.226(4) 25 26_455
Cd2 Ba Au2 0.0 26_455 26_455
Au1 Ba Au1 47.143(8) 3 19
Au1 Ba Au1 103.68(2) . 19
Au1 Ba Au1 47.143(8) 2 19
Au1 Ba Au1 77.272(10) 36_445 19
Au1 Ba Au1 133.011(7) 34 19
Au1 Ba Au1 133.653(6) 35_545 19
Au1 Ba Au1 86.918(8) 18_554 19
Au1 Ba Au1 79.995(7) 17_444 19
Au1 Ba Au1 156.11(2) 16_544 19
Cd2 Ba Au1 92.066(13) 27_445 19
Au2 Ba Au1 92.066(13) 27_445 19
Cd2 Ba Au1 121.119(18) 25 19
Au2 Ba Au1 121.119(18) 25 19
Cd2 Ba Au1 42.793(8) 26_455 19
Au2 Ba Au1 42.793(8) 26_455 19
Au1 Ba Au1 47.143(8) 3 20
Au1 Ba Au1 47.143(8) . 20
Au1 Ba Au1 103.68(2) 2 20
Au1 Ba Au1 133.010(7) 36_445 20
Au1 Ba Au1 133.652(6) 34 20
Au1 Ba Au1 77.271(10) 35_545 20
Au1 Ba Au1 156.11(2) 18_554 20
Au1 Ba Au1 86.917(8) 17_444 20
Au1 Ba Au1 79.994(7) 16_544 20
Cd2 Ba Au1 42.793(8) 27_445 20
Au2 Ba Au1 42.793(8) 27_445 20
Cd2 Ba Au1 92.066(13) 25 20
Au2 Ba Au1 92.066(13) 25 20
Cd2 Ba Au1 121.119(18) 26_455 20
Au2 Ba Au1 121.119(18) 26_455 20
Au1 Ba Au1 78.595(16) 19 20
Au1 Ba Au1 103.68(2) 3 21
Au1 Ba Au1 47.143(8) . 21
Au1 Ba Au1 47.143(8) 2 21
Au1 Ba Au1 133.653(6) 36_445 21
Au1 Ba Au1 77.272(10) 34 21
Au1 Ba Au1 133.010(7) 35_545 21
Au1 Ba Au1 79.995(7) 18_554 21
Au1 Ba Au1 156.11(2) 17_444 21
Au1 Ba Au1 86.917(8) 16_544 21
Cd2 Ba Au1 121.120(18) 27_445 21
Au2 Ba Au1 121.120(18) 27_445 21
Cd2 Ba Au1 42.793(8) 25 21
Au2 Ba Au1 42.793(8) 25 21
Cd2 Ba Au1 92.066(13) 26_455 21
Au2 Ba Au1 92.066(13) 26_455 21
Au1 Ba Au1 78.595(16) 19 21
Au1 Ba Au1 78.595(16) 20 21
Au1 Ba Cd2 134.883(14) 3 2
Au1 Ba Cd2 130.302(12) . 2
Au1 Ba Cd2 97.324(14) 2 2
Au1 Ba Cd2 49.085(11) 36_445 2
Au1 Ba Cd2 44.109(11) 34 2
Au1 Ba Cd2 81.71(2) 35_545 2
Au1 Ba Cd2 44.304(13) 18_554 2
Au1 Ba Cd2 84.415(17) 17_444 2
Au1 Ba Cd2 84.750(17) 16_544 2
Cd2 Ba Cd2 119.87(2) 27_445 2
Au2 Ba Cd2 119.87(2) 27_445 2
Cd2 Ba Cd2 88.945(11) 25 2
Au2 Ba Cd2 88.945(11) 25 2
Cd2 Ba Cd2 76.034(9) 26_455 2
Au2 Ba Cd2 76.034(9) 26_455 2
Au1 Ba Cd2 118.571(10) 19 2
Au1 Ba Cd2 158.865(18) 20 2
Au1 Ba Cd2 115.261(10) 21 2
Au1 Ba Au2 134.883(14) 3 2
Au1 Ba Au2 130.302(12) . 2
Au1 Ba Au2 97.324(14) 2 2
Au1 Ba Au2 49.085(11) 36_445 2
Au1 Ba Au2 44.109(11) 34 2
Au1 Ba Au2 81.71(2) 35_545 2
Au1 Ba Au2 44.304(13) 18_554 2
Au1 Ba Au2 84.415(17) 17_444 2
Au1 Ba Au2 84.750(17) 16_544 2
Cd2 Ba Au2 119.87(2) 27_445 2
Au2 Ba Au2 119.87(2) 27_445 2
Cd2 Ba Au2 88.945(11) 25 2
Au2 Ba Au2 88.945(11) 25 2
Cd2 Ba Au2 76.034(9) 26_455 2
Au2 Ba Au2 76.034(9) 26_455 2
Au1 Ba Au2 118.571(10) 19 2
Au1 Ba Au2 158.865(18) 20 2
Au1 Ba Au2 115.261(10) 21 2
Cd2 Ba Au2 0.0 2 2
Au1 Ba Au2 130.302(12) 3 .
Au1 Ba Au2 97.324(14) . .
Au1 Ba Au2 134.883(14) 2 .
Au1 Ba Au2 81.71(2) 36_445 .
Au1 Ba Au2 49.085(11) 34 .
Au1 Ba Au2 44.109(11) 35_545 .
Au1 Ba Au2 84.415(17) 18_554 .
Au1 Ba Au2 84.749(17) 17_444 .
Au1 Ba Au2 44.305(13) 16_544 .
Cd2 Ba Au2 88.946(11) 27_445 .
Au2 Ba Au2 88.946(11) 27_445 .
Cd2 Ba Au2 76.034(9) 25 .
Au2 Ba Au2 76.034(9) 25 .
Cd2 Ba Au2 119.87(2) 26_455 .
Au2 Ba Au2 119.87(2) 26_455 .
Au1 Ba Au2 158.865(18) 19 .
Au1 Ba Au2 115.261(10) 20 .
Au1 Ba Au2 118.571(10) 21 .
Cd2 Ba Au2 44.762(19) 2 .
Au2 Ba Au2 44.762(19) 2 .
Au1 Ba Cd2 97.324(14) 3 3
Au1 Ba Cd2 134.883(14) . 3
Au1 Ba Cd2 130.302(12) 2 3
Au1 Ba Cd2 44.108(11) 36_445 3
Au1 Ba Cd2 81.71(2) 34 3
Au1 Ba Cd2 49.085(11) 35_545 3
Au1 Ba Cd2 84.749(17) 18_554 3
Au1 Ba Cd2 44.305(13) 17_444 3
Au1 Ba Cd2 84.415(17) 16_544 3
Cd2 Ba Cd2 76.034(9) 27_445 3
Au2 Ba Cd2 76.034(9) 27_445 3
Cd2 Ba Cd2 119.87(2) 25 3
Au2 Ba Cd2 119.87(2) 25 3
Cd2 Ba Cd2 88.945(11) 26_455 3
Au2 Ba Cd2 88.945(11) 26_455 3
Au1 Ba Cd2 115.261(10) 19 3
Au1 Ba Cd2 118.571(10) 20 3
Au1 Ba Cd2 158.865(18) 21 3
Cd2 Ba Cd2 44.762(19) 2 3
Au2 Ba Cd2 44.762(19) 2 3
Au2 Ba Cd2 44.762(19) . 3
Au1 Ba Au2 97.324(14) 3 3
Au1 Ba Au2 134.883(14) . 3
Au1 Ba Au2 130.302(12) 2 3
Au1 Ba Au2 44.108(11) 36_445 3
Au1 Ba Au2 81.71(2) 34 3
Au1 Ba Au2 49.085(11) 35_545 3
Au1 Ba Au2 84.749(17) 18_554 3
Au1 Ba Au2 44.305(13) 17_444 3
Au1 Ba Au2 84.415(17) 16_544 3
Cd2 Ba Au2 76.034(9) 27_445 3
Au2 Ba Au2 76.034(9) 27_445 3
Cd2 Ba Au2 119.87(2) 25 3
Au2 Ba Au2 119.87(2) 25 3
Cd2 Ba Au2 88.945(11) 26_455 3
Au2 Ba Au2 88.945(11) 26_455 3
Au1 Ba Au2 115.261(10) 19 3
Au1 Ba Au2 118.571(10) 20 3
Au1 Ba Au2 158.865(18) 21 3
Cd2 Ba Au2 44.762(19) 2 3
Au2 Ba Au2 44.762(19) 2 3
Au2 Ba Au2 44.762(19) . 3
Cd2 Ba Au2 0.00(4) 3 3
Au1 Ba Ba 56.684(13) 3 19
Au1 Ba Ba 56.684(13) . 19
Au1 Ba Ba 56.684(13) 2 19
Au1 Ba Ba 124.268(13) 36_445 19
Au1 Ba Ba 124.268(13) 34 19
Au1 Ba Ba 124.268(13) 35_545 19
Au1 Ba Ba 109.614(14) 18_554 19
Au1 Ba Ba 109.614(14) 17_444 19
Au1 Ba Ba 109.614(14) 16_544 19
Cd2 Ba Ba 84.926(12) 27_445 19
Au2 Ba Ba 84.926(12) 27_445 19
Cd2 Ba Ba 84.927(12) 25 19
Au2 Ba Ba 84.927(12) 25 19
Cd2 Ba Ba 84.927(12) 26_455 19
Au2 Ba Ba 84.927(12) 26_455 19
Au1 Ba Ba 46.997(11) 19 19
Au1 Ba Ba 46.997(10) 20 19
Au1 Ba Ba 46.997(10) 21 19
Cd2 Ba Ba 153.917(11) 2 19
Au2 Ba Ba 153.917(11) 2 19
Au2 Ba Ba 153.917(11) . 19
Cd2 Ba Ba 153.917(11) 3 19
Au2 Ba Ba 153.917(11) 3 19
Au1 Ba Ba 41.645(10) 3 16_444
Au1 Ba Ba 132.99(3) . 16_444
Au1 Ba Ba 81.508(13) 2 16_444
Au1 Ba Ba 47.596(9) 36_445 16_444
Au1 Ba Ba 137.551(19) 34 16_444
Au1 Ba Ba 98.915(12) 35_545 16_444
Au1 Ba Ba 92.923(7) 18_554 16_444
Au1 Ba Ba 39.713(7) 17_444 16_444
Au1 Ba Ba 148.052(13) 16_544 16_444
Cd2 Ba Ba 72.437(8) 27_445 16_444
Au2 Ba Ba 72.437(8) 27_445 16_444
Cd2 Ba Ba 162.05(2) 25 16_444
Au2 Ba Ba 162.05(2) 25 16_444
Cd2 Ba Ba 46.852(8) 26_455 16_444
Au2 Ba Ba 46.852(8) 26_455 16_444
Au1 Ba Ba 41.662(11) 19 16_444
Au1 Ba Ba 88.788(15) 20 16_444
Au1 Ba Ba 120.24(2) 21 16_444
Cd2 Ba Ba 96.671(16) 2 16_444
Au2 Ba Ba 96.671(16) 2 16_444
Au2 Ba Ba 119.59(2) . 16_444
Cd2 Ba Ba 74.847(15) 3 16_444
Au2 Ba Ba 74.847(15) 3 16_444
Ba Ba Ba 82.568(18) 19 16_444
Au1 Ba Ba 132.99(3) 3 16_554
Au1 Ba Ba 81.508(13) . 16_554
Au1 Ba Ba 41.646(10) 2 16_554
Au1 Ba Ba 98.916(12) 36_445 16_554
Au1 Ba Ba 47.596(9) 34 16_554
Au1 Ba Ba 137.549(19) 35_545 16_554
Au1 Ba Ba 39.713(7) 18_554 16_554
Au1 Ba Ba 148.053(13) 17_444 16_554
Au1 Ba Ba 92.922(7) 16_544 16_554
Cd2 Ba Ba 162.05(2) 27_445 16_554
Au2 Ba Ba 162.05(2) 27_445 16_554
Cd2 Ba Ba 46.850(8) 25 16_554
Au2 Ba Ba 46.850(8) 25 16_554
Cd2 Ba Ba 72.438(8) 26_455 16_554
Au2 Ba Ba 72.438(8) 26_455 16_554
Au1 Ba Ba 88.788(15) 19 16_554
Au1 Ba Ba 120.24(2) 20 16_554
Au1 Ba Ba 41.662(11) 21 16_554
Cd2 Ba Ba 74.847(15) 2 16_554
Au2 Ba Ba 74.847(15) 2 16_554
Au2 Ba Ba 96.671(16) . 16_554
Cd2 Ba Ba 119.59(2) 3 16_554
Au2 Ba Ba 119.59(2) 3 16_554
Ba Ba Ba 82.568(18) 19 16_554
Ba Ba Ba 118.354(8) 16_444 16_554
Au1 Ba Ba 81.508(13) 3 16_544
Au1 Ba Ba 41.646(10) . 16_544
Au1 Ba Ba 132.99(3) 2 16_544
Au1 Ba Ba 137.549(19) 36_445 16_544
Au1 Ba Ba 98.914(12) 34 16_544
Au1 Ba Ba 47.596(9) 35_545 16_544
Au1 Ba Ba 148.052(13) 18_554 16_544
Au1 Ba Ba 92.921(7) 17_444 16_544
Au1 Ba Ba 39.712(7) 16_544 16_544
Cd2 Ba Ba 46.852(8) 27_445 16_544
Au2 Ba Ba 46.852(8) 27_445 16_544
Cd2 Ba Ba 72.439(8) 25 16_544
Au2 Ba Ba 72.439(8) 25 16_544
Cd2 Ba Ba 162.05(2) 26_455 16_544
Au2 Ba Ba 162.05(2) 26_455 16_544
Au1 Ba Ba 120.24(2) 19 16_544
Au1 Ba Ba 41.662(11) 20 16_544
Au1 Ba Ba 88.788(15) 21 16_544
Cd2 Ba Ba 119.59(2) 2 16_544
Au2 Ba Ba 119.59(2) 2 16_544
Au2 Ba Ba 74.847(15) . 16_544
Cd2 Ba Ba 96.671(16) 3 16_544
Au2 Ba Ba 96.671(16) 3 16_544
Ba Ba Ba 82.569(18) 19 16_544
Ba Ba Ba 118.353(8) 16_444 16_544
Ba Ba Ba 118.353(8) 16_554 16_544
Au1 Ba Cd2 117.548(14) 3 26
Au1 Ba Cd2 30.389(7) . 26
Au1 Ba Cd2 107.352(12) 2 26
Au1 Ba Cd2 148.76(2) 36_445 26
Au1 Ba Cd2 63.194(9) 34 26
Au1 Ba Cd2 72.566(9) 35_545 26
Au1 Ba Cd2 107.855(10) 18_554 26
Au1 Ba Cd2 130.805(11) 17_444 26
Au1 Ba Cd2 26.124(7) 16_544 26
Cd2 Ba Cd2 88.620(15) 27_445 26
Au2 Ba Cd2 88.620(15) 27_445 26
Cd2 Ba Cd2 31.020(15) 25 26
Au2 Ba Cd2 31.020(15) 25 26
Cd2 Ba Cd2 149.845(15) 26_455 26
Au2 Ba Cd2 149.845(15) 26_455 26
Au1 Ba Cd2 133.080(18) 19 26
Au1 Ba Cd2 70.556(9) 20 26
Au1 Ba Cd2 61.534(9) 21 26
Cd2 Ba Cd2 101.090(11) 2 26
Au2 Ba Cd2 101.090(11) 2 26
Au2 Ba Cd2 68.040(11) . 26
Cd2 Ba Cd2 110.379(12) 3 26
Au2 Ba Cd2 110.379(12) 3 26
Ba Ba Cd2 86.455(9) 19 26
Ba Ba Cd2 158.809(15) 16_444 26
Ba Ba Cd2 77.820(7) 16_554 26
Ba Ba Cd2 41.807(7) 16_544 26
Au1 Ba Au2 117.548(14) 3 26
Au1 Ba Au2 30.389(7) . 26
Au1 Ba Au2 107.352(12) 2 26
Au1 Ba Au2 148.76(2) 36_445 26
Au1 Ba Au2 63.194(9) 34 26
Au1 Ba Au2 72.566(9) 35_545 26
Au1 Ba Au2 107.855(10) 18_554 26
Au1 Ba Au2 130.805(11) 17_444 26
Au1 Ba Au2 26.124(7) 16_544 26
Cd2 Ba Au2 88.620(15) 27_445 26
Au2 Ba Au2 88.620(15) 27_445 26
Cd2 Ba Au2 31.020(15) 25 26
Au2 Ba Au2 31.020(15) 25 26
Cd2 Ba Au2 149.845(15) 26_455 26
Au2 Ba Au2 149.845(15) 26_455 26
Au1 Ba Au2 133.080(18) 19 26
Au1 Ba Au2 70.556(9) 20 26
Au1 Ba Au2 61.534(9) 21 26
Cd2 Ba Au2 101.090(11) 2 26
Au2 Ba Au2 101.090(11) 2 26
Au2 Ba Au2 68.040(11) . 26
Cd2 Ba Au2 110.379(12) 3 26
Au2 Ba Au2 110.379(12) 3 26
Ba Ba Au2 86.455(9) 19 26
Ba Ba Au2 158.809(15) 16_444 26
Ba Ba Au2 77.820(7) 16_554 26
Ba Ba Au2 41.807(7) 16_544 26
Cd2 Ba Au2 0.000(15) 26 26
Cd2 Au1 Au2 0.00(3) 25 25
Cd2 Au1 Cd2 149.513(15) 25 14_544
Au2 Au1 Cd2 149.513(15) 25 14_544
Cd2 Au1 Au2 149.513(15) 25 14_544
Au2 Au1 Au2 149.513(15) 25 14_544
Cd2 Au1 Au2 0.0 14_544 14_544
Cd2 Au1 Au1 151.11(2) 25 20
Au2 Au1 Au1 151.11(2) 25 20
Cd2 Au1 Au1 58.016(14) 14_544 20
Au2 Au1 Au1 58.016(14) 14_544 20
Cd2 Au1 Au1 58.732(16) 25 21
Au2 Au1 Au1 58.732(16) 25 21
Cd2 Au1 Au1 109.55(2) 14_544 21
Au2 Au1 Au1 109.55(2) 14_544 21
Au1 Au1 Au1 113.223(11) 20 21
Cd2 Au1 Cd2 60.20(3) 25 26
Au2 Au1 Cd2 60.20(3) 25 26
Cd2 Au1 Cd2 107.398(13) 14_544 26
Au2 Au1 Cd2 107.398(13) 14_544 26
Au1 Au1 Cd2 135.03(2) 20 26
Au1 Au1 Cd2 111.73(2) 21 26
Cd2 Au1 Au2 60.20(3) 25 26
Au2 Au1 Au2 60.20(3) 25 26
Cd2 Au1 Au2 107.398(13) 14_544 26
Au2 Au1 Au2 107.398(13) 14_544 26
Au1 Au1 Au2 135.03(2) 20 26
Au1 Au1 Au2 111.73(2) 21 26
Cd2 Au1 Au2 0.00(3) 26 26
Cd2 Au1 Au1 62.828(10) 25 16_544
Au2 Au1 Au1 62.828(10) 25 16_544
Cd2 Au1 Au1 135.31(3) 14_544 16_544
Au2 Au1 Au1 135.31(3) 14_544 16_544
Au1 Au1 Au1 104.133(13) 20 16_544
Au1 Au1 Au1 115.09(2) 21 16_544
Cd2 Au1 Au1 53.675(10) 26 16_544
Au2 Au1 Au1 53.675(10) 26 16_544
Cd2 Au1 Ba 76.010(17) 25 .
Au2 Au1 Ba 76.010(17) 25 .
Cd2 Au1 Ba 131.100(15) 14_544 .
Au2 Au1 Ba 131.100(15) 14_544 .
Au1 Au1 Ba 75.106(9) 20 .
Au1 Au1 Ba 75.106(9) 21 .
Cd2 Au1 Ba 115.798(16) 26 .
Au2 Au1 Ba 115.798(16) 26 .
Au1 Au1 Ba 65.637(17) 16_544 .
Cd2 Au1 Ba 75.473(15) 25 28
Au2 Au1 Ba 75.473(15) 25 28
Cd2 Au1 Ba 74.133(15) 14_544 28
Au2 Au1 Ba 74.133(15) 14_544 28
Au1 Au1 Ba 129.24(2) 20 28
Au1 Au1 Ba 65.915(15) 21 28
Cd2 Au1 Ba 72.145(14) 26 28
Au2 Au1 Ba 72.145(14) 26 28
Au1 Au1 Ba 122.531(13) 16_544 28
Ba Au1 Ba 139.718(14) . 28
Cd2 Au1 Au1 104.79(2) 25 19_655
Au2 Au1 Au1 104.79(2) 25 19_655
Cd2 Au1 Au1 57.256(12) 14_544 19_655
Au2 Au1 Au1 57.256(12) 14_544 19_655
Au1 Au1 Au1 101.39(2) 20 19_655
Au1 Au1 Au1 126.54(2) 21 19_655
Cd2 Au1 Au1 50.141(13) 26 19_655
Au2 Au1 Au1 50.141(13) 26 19_655
Au1 Au1 Au1 92.85(2) 16_544 19_655
Ba Au1 Au1 155.84(2) . 19_655
Ba Au1 Au1 60.647(11) 28 19_655
Cd2 Au1 Ba 120.076(18) 25 16_544
Au2 Au1 Ba 120.076(18) 25 16_544
Cd2 Au1 Ba 74.58(2) 14_544 16_544
Au2 Au1 Ba 74.58(2) 14_544 16_544
Au1 Au1 Ba 64.548(14) 20 16_544
Au1 Au1 Ba 173.746(17) 21 16_544
Cd2 Au1 Ba 70.593(16) 26 16_544
Au2 Au1 Ba 70.593(16) 26 16_544
Au1 Au1 Ba 61.148(17) 16_544 16_544
Ba Au1 Ba 98.642(10) . 16_544
Ba Au1 Ba 120.195(13) 28 16_544
Au1 Au1 Ba 59.548(14) 19_655 16_544
Cd2 Au1 Ba 115.015(19) 25 19
Au2 Au1 Ba 115.015(19) 25 19
Cd2 Au1 Ba 67.871(13) 14_544 19
Au2 Au1 Ba 67.871(13) 14_544 19
Au1 Au1 Ba 57.752(8) 20 19
Au1 Au1 Ba 57.752(8) 21 19
Cd2 Au1 Ba 162.829(16) 26 19
Au2 Au1 Ba 162.829(16) 26 19
Au1 Au1 Ba 141.382(18) 16_544 19
Ba Au1 Ba 76.32(2) . 19
Ba Au1 Ba 90.742(9) 28 19
Au1 Au1 Ba 122.623(17) 19_655 19
Ba Au1 Ba 121.453(13) 16_544 19
Cd2 Au1 Au1 122.737(10) 25 12_554
Au2 Au1 Au1 122.737(10) 25 12_554
Cd2 Au1 Au1 35.033(15) 14_544 12_554
Au2 Au1 Au1 35.033(15) 14_544 12_554
Au1 Au1 Au1 75.153(14) 20 12_554
Au1 Au1 Au1 74.669(13) 21 12_554
Cd2 Au1 Au1 118.958(14) 26 12_554
Au2 Au1 Au1 118.958(14) 26 12_554
Au1 Au1 Au1 168.909(19) 16_544 12_554
Ba Au1 Au1 123.923(17) . 12_554
Ba Au1 Au1 55.123(13) 28 12_554
Au1 Au1 Au1 76.589(12) 19_655 12_554
Ba Au1 Au1 109.607(14) 16_544 12_554
Ba Au1 Au1 47.605(11) 19 12_554
Cd2 Au1 Cd2 122.043(14) 25 27_445
Au2 Au1 Cd2 122.043(14) 25 27_445
Cd2 Au1 Cd2 88.361(14) 14_544 27_445
Au2 Au1 Cd2 88.361(14) 14_544 27_445
Au1 Au1 Cd2 34.342(10) 20 27_445
Au1 Au1 Cd2 121.340(7) 21 27_445
Cd2 Au1 Cd2 114.931(16) 26 27_445
Au2 Au1 Cd2 114.931(16) 26 27_445
Au1 Au1 Cd2 70.737(5) 16_544 27_445
Ba Au1 Cd2 53.699(5) . 27_445
Ba Au1 Cd2 162.483(14) 28 27_445
Au1 Au1 Cd2 110.398(17) 19_655 27_445
Ba Au1 Cd2 53.305(6) 16_544 27_445
Ba Au1 Cd2 81.880(9) 19 27_445
Au1 Au1 Cd2 109.469(10) 12_554 27_445
Cd2 Au1 Au2 122.043(14) 25 27_445
Au2 Au1 Au2 122.043(14) 25 27_445
Cd2 Au1 Au2 88.361(14) 14_544 27_445
Au2 Au1 Au2 88.361(14) 14_544 27_445
Au1 Au1 Au2 34.342(10) 20 27_445
Au1 Au1 Au2 121.340(7) 21 27_445
Cd2 Au1 Au2 114.931(16) 26 27_445
Au2 Au1 Au2 114.931(16) 26 27_445
Au1 Au1 Au2 70.737(5) 16_544 27_445
Ba Au1 Au2 53.699(5) . 27_445
Ba Au1 Au2 162.483(14) 28 27_445
Au1 Au1 Au2 110.398(17) 19_655 27_445
Ba Au1 Au2 53.305(6) 16_544 27_445
Ba Au1 Au2 81.880(9) 19 27_445
Au1 Au1 Au2 109.469(10) 12_554 27_445
Cd2 Au1 Au2 0.000(15) 27_445 27_445
Cd2 Au1 Au1 90.995(9) 25 35_545
Au2 Au1 Au1 90.995(9) 25 35_545
Cd2 Au1 Au1 117.337(14) 14_544 35_545
Au2 Au1 Au1 117.337(14) 14_544 35_545
Au1 Au1 Au1 68.826(14) 20 35_545
Au1 Au1 Au1 120.648(14) 21 35_545
Cd2 Au1 Au1 87.257(11) 26 35_545
Au2 Au1 Au1 87.257(11) 26 35_545
Au1 Au1 Au1 36.739(4) 16_544 35_545
Ba Au1 Au1 47.009(11) . 35_545
Ba Au1 Au1 159.004(16) 28 35_545
Au1 Au1 Au1 109.100(17) 19_655 35_545
Ba Au1 Au1 53.210(11) 16_544 35_545
Ba Au1 Au1 109.695(14) 19 35_545
Au1 Au1 Au1 143.963(10) 12_554 35_545
Cd2 Au1 Au1 34.574(6) 27_445 35_545
Au2 Au1 Au1 34.574(6) 27_445 35_545
Cd2 Au1 Au1 88.781(10) 25 29
Au2 Au1 Au1 88.781(10) 25 29
Cd2 Au1 Au1 71.443(15) 14_544 29
Au2 Au1 Au1 71.443(15) 14_544 29
Au1 Au1 Au1 99.726(13) 20 29
Au1 Au1 Au1 39.127(14) 21 29
Cd2 Au1 Au1 116.158(13) 26 29
Au2 Au1 Au1 116.158(13) 26 29
Au1 Au1 Au1 151.452(12) 16_544 29
Ba Au1 Au1 106.540(18) . 29
Ba Au1 Au1 45.323(9) 28 29
Au1 Au1 Au1 97.618(14) 19_655 29
Ba Au1 Au1 145.777(15) 16_544 29
Ba Au1 Au1 46.795(10) 19 29
Au1 Au1 Au1 36.505(4) 12_554 29
Cd2 Au1 Au1 128.571(11) 27_445 29
Au2 Au1 Au1 128.571(11) 27_445 29
Au1 Au1 Au1 152.383(18) 35_545 29
Cd2 Au1 Au1 31.457(11) 25 34
Au2 Au1 Au1 31.457(11) 25 34
Cd2 Au1 Au1 177.094(12) 14_544 34
Au2 Au1 Au1 177.094(12) 14_544 34
Au1 Au1 Au1 120.484(13) 20 34
Au1 Au1 Au1 68.451(13) 21 34
Cd2 Au1 Au1 75.441(14) 26 34
Au2 Au1 Au1 75.441(14) 26 34
Au1 Au1 Au1 46.848(15) 16_544 34
Ba Au1 Au1 46.734(10) . 34
Ba Au1 Au1 106.482(16) 28 34
Au1 Au1 Au1 125.579(15) 19_655 34
Ba Au1 Au1 107.239(14) 16_544 34
Ba Au1 Au1 109.235(10) 19 34
Au1 Au1 Au1 143.104(3) 12_554 34
Cd2 Au1 Au1 90.971(9) 27_445 34
Au2 Au1 Au1 90.971(9) 27_445 34
Au1 Au1 Au1 63.022(9) 35_545 34
Au1 Au1 Au1 106.880(6) 29 34
Cd2 Au1 Au1 118.826(18) 25 28
Au2 Au1 Au1 118.826(18) 25 28
Cd2 Au1 Au1 31.190(5) 14_544 28
Au2 Au1 Au1 31.190(5) 14_544 28
Au1 Au1 Au1 89.204(16) 20 28
Au1 Au1 Au1 99.223(15) 21 28
Cd2 Au1 Au1 85.152(11) 26 28
Au2 Au1 Au1 85.152(11) 26 28
Au1 Au1 Au1 133.152(15) 16_544 28
Ba Au1 Au1 159.006(15) . 28
Ba Au1 Au1 45.064(11) 28 28
Au1 Au1 Au1 40.302(12) 19_655 28
Ba Au1 Au1 86.693(13) 16_544 28
Ba Au1 Au1 83.558(11) 19 28
Au1 Au1 Au1 36.397(6) 12_554 28
Cd2 Au1 Au1 117.920(11) 27_445 28
Au2 Au1 Au1 117.920(11) 27_445 28
Au1 Au1 Au1 139.288(7) 35_545 28
Au1 Au1 Au1 61.833(9) 29 28
Au1 Au1 Au1 150.218(17) 34 28
Cd2 Au1 Cd2 33.900(16) 25 27
Au2 Au1 Cd2 33.900(16) 25 27
Cd2 Au1 Cd2 119.482(11) 14_544 27
Au2 Au1 Cd2 119.482(11) 14_544 27
Au1 Au1 Cd2 170.959(14) 20 27
Au1 Au1 Cd2 75.796(13) 21 27
Cd2 Au1 Cd2 35.995(15) 26 27
Au2 Au1 Cd2 35.995(15) 26 27
Au1 Au1 Cd2 71.280(5) 16_544 27
Ba Au1 Cd2 108.966(12) . 27
Ba Au1 Cd2 52.688(13) 28 27
Au1 Au1 Cd2 71.504(11) 19_655 27
Ba Au1 Cd2 106.555(10) 16_544 27
Ba Au1 Cd2 130.622(11) 19 27
Au1 Au1 Cd2 107.781(11) 12_554 27
Cd2 Au1 Cd2 142.017(8) 27_445 27
Au2 Au1 Cd2 142.017(8) 27_445 27
Au1 Au1 Cd2 107.676(7) 35_545 27
Au1 Au1 Cd2 86.970(6) 29 27
Au1 Au1 Cd2 62.425(9) 34 27
Au1 Au1 Cd2 88.632(11) 28 27
Cd2 Au1 Au2 33.900(16) 25 27
Au2 Au1 Au2 33.900(16) 25 27
Cd2 Au1 Au2 119.482(11) 14_544 27
Au2 Au1 Au2 119.482(11) 14_544 27
Au1 Au1 Au2 170.959(14) 20 27
Au1 Au1 Au2 75.796(13) 21 27
Cd2 Au1 Au2 35.995(15) 26 27
Au2 Au1 Au2 35.995(15) 26 27
Au1 Au1 Au2 71.280(5) 16_544 27
Ba Au1 Au2 108.966(12) . 27
Ba Au1 Au2 52.688(13) 28 27
Au1 Au1 Au2 71.504(11) 19_655 27
Ba Au1 Au2 106.555(10) 16_544 27
Ba Au1 Au2 130.622(11) 19 27
Au1 Au1 Au2 107.781(11) 12_554 27
Cd2 Au1 Au2 142.017(8) 27_445 27
Au2 Au1 Au2 142.017(8) 27_445 27
Au1 Au1 Au2 107.676(7) 35_545 27
Au1 Au1 Au2 86.970(6) 29 27
Au1 Au1 Au2 62.425(9) 34 27
Au1 Au1 Au2 88.632(11) 28 27
Cd2 Au1 Au2 0.000(16) 27 27
Cd2 Au1 Au1 118.531(17) 25 3
Au2 Au1 Au1 118.531(17) 25 3
Cd2 Au1 Au1 87.503(10) 14_544 3
Au2 Au1 Au1 87.503(10) 14_544 3
Au1 Au1 Au1 33.389(5) 20 3
Au1 Au1 Au1 90.0 21 3
Cd2 Au1 Au1 146.438(12) 26 3
Au2 Au1 Au1 146.438(12) 26 3
Au1 Au1 Au1 94.466(6) 16_544 3
Ba Au1 Au1 43.639(9) . 3
Ba Au1 Au1 141.413(13) 28 3
Au1 Au1 Au1 134.38(2) 19_655 3
Ba Au1 Au1 85.439(11) 16_544 3
Ba Au1 Au1 50.703(8) 19 3
Au1 Au1 Au1 90.666(9) 12_554 3
Cd2 Au1 Au1 33.695(6) 27_445 3
Au2 Au1 Au1 33.695(6) 27_445 3
Au1 Au1 Au1 59.315(7) 35_545 3
Au1 Au1 Au1 96.936(11) 29 3
Au1 Au1 Au1 90.372(5) 34 3
Au1 Au1 Au1 117.417(11) 28 3
Cd2 Au1 Au1 152.310(10) 27 3
Au2 Au1 Au1 152.310(10) 27 3
Cd2 Au1 Au1 69.052(19) 25 2
Au2 Au1 Au1 69.052(19) 25 2
Cd2 Au1 Au1 118.293(12) 14_544 2
Au2 Au1 Au1 118.293(12) 14_544 2
Au1 Au1 Au1 90.0 20 2
Au1 Au1 Au1 33.389(5) 21 2
Cd2 Au1 Au1 129.147(19) 26 2
Au2 Au1 Au1 129.147(19) 26 2
Au1 Au1 Au1 100.696(16) 16_544 2
Ba Au1 Au1 43.639(9) . 2
Ba Au1 Au1 99.121(13) 28 2
Au1 Au1 Au1 159.67(2) 19_655 2
Ba Au1 Au1 140.634(11) 16_544 2
Ba Au1 Au1 50.703(8) 19 2
Au1 Au1 Au1 90.386(5) 12_554 2
Cd2 Au1 Au1 88.505(6) 27_445 2
Au2 Au1 Au1 88.505(6) 27_445 2
Au1 Au1 Au1 90.645(9) 35_545 2
Au1 Au1 Au1 63.580(10) 29 2
Au1 Au1 Au1 58.853(2) 34 2
Au1 Au1 Au1 124.386(3) 28 2
Cd2 Au1 Au1 98.461(13) 27 2
Au2 Au1 Au1 98.461(13) 27 2
Au1 Au1 Au1 60.0 3 2
Cd2 Au1 Cd2 169.55(2) 25 15_544
Au2 Au1 Cd2 169.55(2) 25 15_544
Cd2 Au1 Cd2 31.084(16) 14_544 15_544
Au2 Au1 Cd2 31.084(16) 14_544 15_544
Au1 Au1 Cd2 35.063(11) 20 15_544
Au1 Au1 Cd2 130.960(14) 21 15_544
Cd2 Au1 Cd2 109.538(14) 26 15_544
Au2 Au1 Cd2 109.538(14) 26 15_544
Au1 Au1 Cd2 110.238(14) 16_544 15_544
Ba Au1 Cd2 108.976(12) . 15_544
Ba Au1 Cd2 104.094(13) 28 15_544
Au1 Au1 Cd2 66.787(13) 19_655 15_544
Ba Au1 Cd2 50.824(13) 16_544 15_544
Ba Au1 Cd2 75.362(7) 19 15_544
Au1 Au1 Cd2 62.699(6) 12_554 15_544
Cd2 Au1 Cd2 58.714(7) 27_445 15_544
Au2 Au1 Cd2 58.714(7) 27_445 15_544
Au1 Au1 Cd2 86.291(7) 35_545 15_544
Au1 Au1 Cd2 98.293(6) 29 15_544
Au1 Au1 Cd2 148.959(12) 34 15_544
Au1 Au1 Cd2 59.208(8) 28 15_544
Cd2 Au1 Cd2 138.291(10) 27 15_544
Au2 Au1 Cd2 138.291(10) 27 15_544
Au1 Au1 Cd2 68.444(11) 3 15_544
Au1 Au1 Cd2 121.018(9) 2 15_544
Cd2 Au1 Au2 169.55(2) 25 15_544
Au2 Au1 Au2 169.55(2) 25 15_544
Cd2 Au1 Au2 31.084(16) 14_544 15_544
Au2 Au1 Au2 31.084(16) 14_544 15_544
Au1 Au1 Au2 35.063(11) 20 15_544
Au1 Au1 Au2 130.960(14) 21 15_544
Cd2 Au1 Au2 109.538(14) 26 15_544
Au2 Au1 Au2 109.538(14) 26 15_544
Au1 Au1 Au2 110.238(14) 16_544 15_544
Ba Au1 Au2 108.976(12) . 15_544
Ba Au1 Au2 104.094(13) 28 15_544
Au1 Au1 Au2 66.787(13) 19_655 15_544
Ba Au1 Au2 50.824(13) 16_544 15_544
Ba Au1 Au2 75.362(7) 19 15_544
Au1 Au1 Au2 62.699(6) 12_554 15_544
Cd2 Au1 Au2 58.714(7) 27_445 15_544
Au2 Au1 Au2 58.714(7) 27_445 15_544
Au1 Au1 Au2 86.291(7) 35_545 15_544
Au1 Au1 Au2 98.293(6) 29 15_544
Au1 Au1 Au2 148.959(12) 34 15_544
Au1 Au1 Au2 59.208(8) 28 15_544
Cd2 Au1 Au2 138.291(10) 27 15_544
Au2 Au1 Au2 138.291(10) 27 15_544
Au1 Au1 Au2 68.444(11) 3 15_544
Au1 Au1 Au2 121.018(9) 2 15_544
Cd2 Au1 Au2 0.000(7) 15_544 15_544
Cd2 Au1 Au1 33.598(9) 25 3_665
Au2 Au1 Au1 33.598(9) 25 3_665
Cd2 Au1 Au1 117.404(12) 14_544 3_665
Au2 Au1 Au1 117.404(12) 14_544 3_665
Au1 Au1 Au1 155.772(15) 20 3_665
Au1 Au1 Au1 43.366(16) 21 3_665
Cd2 Au1 Au1 68.873(14) 26 3_665
Au2 Au1 Au1 68.873(14) 26 3_665
Au1 Au1 Au1 94.390(5) 16_544 3_665
Ba Au1 Au1 99.224(13) . 3_665
Ba Au1 Au1 44.299(9) 28 3_665
Au1 Au1 Au1 93.013(11) 19_655 3_665
Ba Au1 Au1 139.462(11) 16_544 3_665
Ba Au1 Au1 98.064(12) 19 3_665
Au1 Au1 Au1 89.609(5) 12_554 3_665
Cd2 Au1 Au1 152.373(11) 27_445 3_665
Au2 Au1 Au1 152.373(11) 27_445 3_665
Au1 Au1 Au1 124.552(3) 35_545 3_665
Au1 Au1 Au1 58.715(2) 29 3_665
Au1 Au1 Au1 62.778(10) 34 3_665
Au1 Au1 Au1 89.359(9) 28 3_665
Cd2 Au1 Au1 32.967(4) 27 3_665
Au2 Au1 Au1 32.967(4) 27 3_665
Au1 Au1 Au1 131.059(16) 3 3_665
Au1 Au1 Au1 71.059(16) 2 3_665
Cd2 Au1 Au1 148.205(8) 15_544 3_665
Au2 Au1 Au1 148.205(8) 15_544 3_665
Cd2 Au1 Au1 70.326(16) 25 2_655
Au2 Au1 Au1 70.326(16) 25 2_655
Cd2 Au1 Au1 86.155(11) 14_544 2_655
Au2 Au1 Au1 86.155(11) 14_544 2_655
Au1 Au1 Au1 136.634(16) 20 2_655
Au1 Au1 Au1 100.658(16) 21 2_655
Cd2 Au1 Au1 30.076(7) 26 2_655
Au2 Au1 Au1 30.076(7) 26 2_655
Au1 Au1 Au1 83.748(11) 16_544 2_655
Ba Au1 Au1 142.224(12) . 2_655
Ba Au1 Au1 44.300(9) 28 2_655
Au1 Au1 Au1 35.245(11) 19_655 2_655
Ba Au1 Au1 84.145(12) 16_544 2_655
Ba Au1 Au1 133.767(10) 19 2_655
Au1 Au1 Au1 89.335(9) 12_554 2_655
Cd2 Au1 Au1 136.902(13) 27_445 2_655
Au2 Au1 Au1 136.902(13) 27_445 2_655
Au1 Au1 Au1 116.221(12) 35_545 2_655
Au1 Au1 Au1 89.622(5) 29 2_655
Au1 Au1 Au1 96.253(10) 34 2_655
Au1 Au1 Au1 58.263(7) 28 2_655
Cd2 Au1 Au1 36.529(4) 27 2_655
Au2 Au1 Au1 36.529(4) 27 2_655
Au1 Au1 Au1 168.941(16) 3 2_655
Au1 Au1 Au1 131.059(16) 2 2_655
Cd2 Au1 Au1 101.873(13) 15_544 2_655
Au2 Au1 Au1 101.873(13) 15_544 2_655
Au1 Au1 Au1 60.0 3_665 2_655
Cd2 Au1 Cd2 137.453(14) 25 13_544
Au2 Au1 Cd2 137.453(14) 25 13_544
Cd2 Au1 Cd2 30.757(16) 14_544 13_544
Au2 Au1 Cd2 30.757(16) 14_544 13_544
Au1 Au1 Cd2 69.470(13) 20 13_544
Au1 Au1 Cd2 134.923(17) 21 13_544
Cd2 Au1 Cd2 80.166(19) 26 13_544
Au2 Au1 Cd2 80.166(19) 26 13_544
Au1 Au1 Cd2 106.840(19) 16_544 13_544
Ba Au1 Cd2 140.628(12) . 13_544
Ba Au1 Cd2 78.300(9) 28 13_544
Au1 Au1 Cd2 32.668(11) 19_655 13_544
Ba Au1 Cd2 50.639(13) 16_544 13_544
Ba Au1 Cd2 98.104(11) 19 13_544
Au1 Au1 Cd2 62.348(6) 12_554 13_544
Cd2 Au1 Cd2 86.994(8) 27_445 13_544
Au2 Au1 Cd2 86.994(8) 27_445 13_544
Au1 Au1 Cd2 102.659(8) 35_545 13_544
Au1 Au1 Cd2 96.003(7) 29 13_544
Au1 Au1 Cd2 152.020(6) 34 13_544
Au1 Au1 Cd2 36.629(4) 28 13_544
Cd2 Au1 Cd2 103.976(10) 27 13_544
Au2 Au1 Cd2 103.976(10) 27 13_544
Au1 Au1 Cd2 102.856(12) 3 13_544
Au1 Au1 Cd2 148.803(8) 2 13_544
Cd2 Au1 Cd2 34.448(12) 15_544 13_544
Au2 Au1 Cd2 34.448(12) 15_544 13_544
Au1 Au1 Cd2 120.116(9) 3_665 13_544
Au1 Au1 Cd2 67.468(11) 2_655 13_544
Au1 Au2 Au1 179.06(3) 25 35_545
Au1 Au2 Au1 63.251(12) 25 9
Au1 Au2 Au1 117.353(15) 35_545 9
Au1 Au2 Au1 117.353(15) 25 16_544
Au1 Au2 Au1 63.251(12) 35_545 16_544
Au1 Au2 Au1 109.94(3) 9 16_544
Au1 Au2 Cd2 114.324(16) 25 3
Au1 Au2 Cd2 64.782(17) 35_545 3
Au1 Au2 Cd2 120.126(13) 9 3
Au1 Au2 Cd2 119.495(13) 16_544 3
Au1 Au2 Au2 114.324(16) 25 3
Au1 Au2 Au2 64.782(17) 35_545 3
Au1 Au2 Au2 120.126(13) 9 3
Au1 Au2 Au2 119.495(13) 16_544 3
Cd2 Au2 Au2 0.00(3) 3 3
Au1 Au2 Cd2 64.781(17) 25 2
Au1 Au2 Cd2 114.326(16) 35_545 2
Au1 Au2 Cd2 119.494(13) 9 2
Au1 Au2 Cd2 120.127(13) 16_544 2
Cd2 Au2 Cd2 60.0 3 2
Au2 Au2 Cd2 60.0 3 2
Au1 Au2 Au2 64.781(17) 25 2
Au1 Au2 Au2 114.326(16) 35_545 2
Au1 Au2 Au2 119.494(13) 9 2
Au1 Au2 Au2 120.127(13) 16_544 2
Cd2 Au2 Au2 60.0 3 2
Au2 Au2 Au2 60.0 3 2
Cd2 Au2 Au2 0.0 2 2
Au1 Au2 Au1 63.496(14) 25 34
Au1 Au2 Au1 116.326(15) 35_545 34
Au1 Au2 Au1 119.597(15) 9 34
Au1 Au2 Au1 72.602(13) 16_544 34
Cd2 Au2 Au1 106.219(15) 3 34
Au2 Au2 Au1 106.219(15) 3 34
Cd2 Au2 Au1 55.017(15) 2 34
Au2 Au2 Au1 55.017(15) 2 34
Au1 Au2 Au1 116.326(15) 25 27_445
Au1 Au2 Au1 63.497(14) 35_545 27_445
Au1 Au2 Au1 72.603(13) 9 27_445
Au1 Au2 Au1 119.597(15) 16_544 27_445
Cd2 Au2 Au1 55.016(15) 3 27_445
Au2 Au2 Au1 55.016(15) 3 27_445
Cd2 Au2 Au1 106.218(15) 2 27_445
Au2 Au2 Au1 106.218(15) 2 27_445
Au1 Au2 Au1 160.45(3) 34 27_445
Au1 Au2 Ba 59.065(14) 25 25
Au1 Au2 Ba 121.73(2) 35_545 25
Au1 Au2 Ba 69.337(18) 9 25
Au1 Au2 Ba 61.006(17) 16_544 25
Cd2 Au2 Ba 166.146(8) 3 25
Au2 Au2 Ba 166.146(8) 3 25
Cd2 Au2 Ba 107.022(8) 2 25
Au2 Au2 Ba 107.022(8) 2 25
Au1 Au2 Ba 60.127(12) 34 25
Au1 Au2 Ba 138.23(2) 27_445 25
Au1 Au2 Ba 121.74(2) 25 34_545
Au1 Au2 Ba 59.065(14) 35_545 34_545
Au1 Au2 Ba 61.006(17) 9 34_545
Au1 Au2 Ba 69.336(18) 16_544 34_545
Cd2 Au2 Ba 107.023(7) 3 34_545
Au2 Au2 Ba 107.023(7) 3 34_545
Cd2 Au2 Ba 166.147(8) 2 34_545
Au2 Au2 Ba 166.147(8) 2 34_545
Au1 Au2 Ba 138.23(2) 34 34_545
Au1 Au2 Ba 60.129(12) 27_445 34_545
Ba Au2 Ba 86.298(15) 25 34_545
Au1 Au2 Ba 119.109(14) 25 .
Au1 Au2 Ba 60.419(9) 35_545 .
Au1 Au2 Ba 171.03(2) 9 .
Au1 Au2 Ba 61.118(11) 16_544 .
Cd2 Au2 Ba 67.619(9) 3 .
Au2 Au2 Ba 67.619(9) 3 .
Cd2 Au2 Ba 67.619(9) 2 .
Au2 Au2 Ba 67.619(9) 2 .
Au1 Au2 Ba 58.771(9) 34 .
Au1 Au2 Ba 111.665(14) 27_445 .
Ba Au2 Ba 103.966(9) 25 .
Ba Au2 Ba 113.591(16) 34_545 .
Au1 Au2 Ba 60.418(9) 25 4
Au1 Au2 Ba 119.110(14) 35_545 4
Au1 Au2 Ba 61.117(11) 9 4
Au1 Au2 Ba 171.03(2) 16_544 4
Cd2 Au2 Ba 67.619(9) 3 4
Au2 Au2 Ba 67.619(9) 3 4
Cd2 Au2 Ba 67.619(9) 2 4
Au2 Au2 Ba 67.619(9) 2 4
Au1 Au2 Ba 111.666(14) 34 4
Au1 Au2 Ba 58.770(9) 27_445 4
Ba Au2 Ba 113.591(16) 25 4
Ba Au2 Ba 103.966(9) 34_545 4
Ba Au2 Ba 127.83(2) . 4
Au1 Au2 Au1 77.252(18) 25 26
Au1 Au2 Au1 103.656(17) 35_545 26
Au1 Au2 Au1 36.112(14) 9 26
Au1 Au2 Au1 73.983(17) 16_544 26
Cd2 Au2 Au1 148.025(5) 3 26
Au2 Au2 Au1 148.025(5) 3 26
Cd2 Au2 Au1 141.887(5) 2 26
Au2 Au2 Au1 141.887(5) 2 26
Au1 Au2 Au1 105.545(15) 34 26
Au1 Au2 Au1 93.011(18) 27_445 26
Ba Au2 Au1 45.432(11) 25 26
Ba Au2 Au1 47.492(10) 34_545 26
Ba Au2 Au1 134.925(14) . 26
Ba Au2 Au1 97.119(10) 4 26
Au1 Au2 Au1 103.657(17) 25 36_545
Au1 Au2 Au1 77.251(18) 35_545 36_545
Au1 Au2 Au1 73.984(17) 9 36_545
Au1 Au2 Au1 36.111(14) 16_544 36_545
Cd2 Au2 Au1 141.887(5) 3 36_545
Au2 Au2 Au1 141.887(5) 3 36_545
Cd2 Au2 Au1 148.025(5) 2 36_545
Au2 Au2 Au1 148.025(5) 2 36_545
Au1 Au2 Au1 93.010(18) 34 36_545
Au1 Au2 Au1 105.546(15) 27_445 36_545
Ba Au2 Au1 47.492(10) 25 36_545
Ba Au2 Au1 45.431(11) 34_545 36_545
Ba Au2 Au1 97.119(10) . 36_545
Ba Au2 Au1 134.924(14) 4 36_545
Au1 Au2 Au1 38.527(10) 26 36_545
Au1 Au2 Cd2 88.998(9) 25 25
Au1 Au2 Cd2 91.217(9) 35_545 25
Au1 Au2 Cd2 121.47(3) 9 25
Au1 Au2 Cd2 38.225(10) 16_544 25
Cd2 Au2 Cd2 118.193(15) 3 25
Au2 Au2 Cd2 118.193(15) 3 25
Cd2 Au2 Cd2 85.713(16) 2 25
Au2 Au2 Cd2 85.713(16) 2 25
Au1 Au2 Cd2 34.378(8) 34 25
Au1 Au2 Cd2 154.593(8) 27_445 25
Ba Au2 Cd2 52.426(16) 25 25
Ba Au2 Cd2 105.95(2) 34_545 25
Ba Au2 Cd2 51.540(8) . 25
Ba Au2 Cd2 145.474(11) 4 25
Au1 Au2 Cd2 90.601(19) 26 25
Au1 Au2 Cd2 63.641(16) 36_545 25
Au1 Au2 Au2 88.998(9) 25 25
Au1 Au2 Au2 91.217(9) 35_545 25
Au1 Au2 Au2 121.47(3) 9 25
Au1 Au2 Au2 38.225(10) 16_544 25
Cd2 Au2 Au2 118.193(15) 3 25
Au2 Au2 Au2 118.193(15) 3 25
Cd2 Au2 Au2 85.713(16) 2 25
Au2 Au2 Au2 85.713(16) 2 25
Au1 Au2 Au2 34.378(8) 34 25
Au1 Au2 Au2 154.593(8) 27_445 25
Ba Au2 Au2 52.426(16) 25 25
Ba Au2 Au2 105.95(2) 34_545 25
Ba Au2 Au2 51.540(8) . 25
Ba Au2 Au2 145.474(11) 4 25
Au1 Au2 Au2 90.601(19) 26 25
Au1 Au2 Au2 63.641(16) 36_545 25
Cd2 Au2 Au2 0.0 25 25
Au1 Au2 Cd2 91.217(9) 25 31_545
Au1 Au2 Cd2 88.998(9) 35_545 31_545
Au1 Au2 Cd2 38.224(10) 9 31_545
Au1 Au2 Cd2 121.47(3) 16_544 31_545
Cd2 Au2 Cd2 85.713(16) 3 31_545
Au2 Au2 Cd2 85.713(16) 3 31_545
Cd2 Au2 Cd2 118.194(15) 2 31_545
Au2 Au2 Cd2 118.194(15) 2 31_545
Au1 Au2 Cd2 154.593(8) 34 31_545
Au1 Au2 Cd2 34.379(8) 27_445 31_545
Ba Au2 Cd2 105.95(2) 25 31_545
Ba Au2 Cd2 52.426(16) 34_545 31_545
Ba Au2 Cd2 145.474(11) . 31_545
Ba Au2 Cd2 51.540(8) 4 31_545
Au1 Au2 Cd2 63.640(16) 26 31_545
Au1 Au2 Cd2 90.600(19) 36_545 31_545
Cd2 Au2 Cd2 153.45(3) 25 31_545
Au2 Au2 Cd2 153.45(3) 25 31_545
Au1 Au2 Au2 91.217(9) 25 31_545
Au1 Au2 Au2 88.998(9) 35_545 31_545
Au1 Au2 Au2 38.224(10) 9 31_545
Au1 Au2 Au2 121.47(3) 16_544 31_545
Cd2 Au2 Au2 85.713(16) 3 31_545
Au2 Au2 Au2 85.713(16) 3 31_545
Cd2 Au2 Au2 118.194(15) 2 31_545
Au2 Au2 Au2 118.194(15) 2 31_545
Au1 Au2 Au2 154.593(8) 34 31_545
Au1 Au2 Au2 34.379(8) 27_445 31_545
Ba Au2 Au2 105.95(2) 25 31_545
Ba Au2 Au2 52.426(16) 34_545 31_545
Ba Au2 Au2 145.474(11) . 31_545
Ba Au2 Au2 51.540(8) 4 31_545
Au1 Au2 Au2 63.640(16) 26 31_545
Au1 Au2 Au2 90.600(19) 36_545 31_545
Cd2 Au2 Au2 153.45(3) 25 31_545
Au2 Au2 Au2 153.45(3) 25 31_545
Cd2 Au2 Au2 0.0 31_545 31_545
Au1 Au2 Au1 102.38(2) 25 36_445
Au1 Au2 Au1 76.708(15) 35_545 36_445
Au1 Au2 Au1 143.361(19) 9 36_445
Au1 Au2 Au1 106.554(12) 16_544 36_445
Cd2 Au2 Au1 31.775(5) 3 36_445
Au2 Au2 Au1 31.775(5) 3 36_445
Cd2 Au2 Au1 37.786(6) 2 36_445
Au2 Au2 Au1 37.786(6) 2 36_445
Au1 Au2 Au1 74.598(14) 34 36_445
Au1 Au2 Au1 86.791(19) 27_445 36_445
Ba Au2 Au1 134.721(10) 25 36_445
Ba Au2 Au1 132.711(9) 34_545 36_445
Ba Au2 Au1 45.603(10) . 36_445
Ba Au2 Au1 82.346(14) 4 36_445
Au1 Au2 Au1 179.457(6) 26 36_445
Au1 Au2 Au1 142.016(8) 36_545 36_445
Cd2 Au2 Au1 89.793(15) 25 36_445
Au2 Au2 Au1 89.793(15) 25 36_445
Cd2 Au2 Au1 116.011(19) 31_545 36_445
Au2 Au2 Au1 116.011(19) 31_545 36_445
Au1 Au2 Au1 76.707(15) 25 26_455
Au1 Au2 Au1 102.38(2) 35_545 26_455
Au1 Au2 Au1 106.553(12) 9 26_455
Au1 Au2 Au1 143.361(19) 16_544 26_455
Cd2 Au2 Au1 37.786(6) 3 26_455
Au2 Au2 Au1 37.786(6) 3 26_455
Cd2 Au2 Au1 31.775(5) 2 26_455
Au2 Au2 Au1 31.775(5) 2 26_455
Au1 Au2 Au1 86.792(19) 34 26_455
Au1 Au2 Au1 74.597(14) 27_445 26_455
Ba Au2 Au1 132.711(9) 25 26_455
Ba Au2 Au1 134.722(10) 34_545 26_455
Ba Au2 Au1 82.345(14) . 26_455
Ba Au2 Au1 45.603(10) 4 26_455
Au1 Au2 Au1 142.016(8) 26 26_455
Au1 Au2 Au1 179.457(6) 36_545 26_455
Cd2 Au2 Au1 116.010(19) 25 26_455
Au2 Au2 Au1 116.010(19) 25 26_455
Cd2 Au2 Au1 89.794(15) 31_545 26_455
Au2 Au2 Au1 89.794(15) 31_545 26_455
Au1 Au2 Au1 37.440(11) 36_445 26_455
Au1 Au2 Au1 76.158(10) 25 18_554
Au1 Au2 Au1 103.196(15) 35_545 18_554
Au1 Au2 Au1 139.287(10) 9 18_554
Au1 Au2 Au1 90.709(12) 16_544 18_554
Cd2 Au2 Au1 73.071(7) 3 18_554
Au2 Au2 Au1 73.071(7) 3 18_554
Cd2 Au2 Au1 29.422(7) 2 18_554
Au2 Au2 Au1 29.422(7) 2 18_554
Au1 Au2 Au1 33.212(12) 34 18_554
Au1 Au2 Au1 127.50(2) 27_445 18_554
Ba Au2 Au1 93.179(7) 25 18_554
Ba Au2 Au1 157.464(13) 34_545 18_554
Ba Au2 Au1 44.760(7) . 18_554
Ba Au2 Au1 96.893(14) 4 18_554
Au1 Au2 Au1 138.380(11) 26 18_554
Au1 Au2 Au1 121.286(7) 36_545 18_554
Cd2 Au2 Au1 57.645(12) 25 18_554
Au2 Au2 Au1 57.645(12) 25 18_554
Cd2 Au2 Au1 147.49(2) 31_545 18_554
Au2 Au2 Au1 147.49(2) 31_545 18_554
Au1 Au2 Au1 41.709(10) 36_445 18_554
Au1 Au2 Au1 58.366(9) 26_455 18_554
Au1 Au2 Au1 103.195(15) 25 8_445
Au1 Au2 Au1 76.159(10) 35_545 8_445
Au1 Au2 Au1 90.709(12) 9 8_445
Au1 Au2 Au1 139.287(10) 16_544 8_445
Cd2 Au2 Au1 29.421(7) 3 8_445
Au2 Au2 Au1 29.421(7) 3 8_445
Cd2 Au2 Au1 73.070(7) 2 8_445
Au2 Au2 Au1 73.070(7) 2 8_445
Au1 Au2 Au1 127.51(2) 34 8_445
Au1 Au2 Au1 33.211(12) 27_445 8_445
Ba Au2 Au1 157.464(13) 25 8_445
Ba Au2 Au1 93.180(7) 34_545 8_445
Ba Au2 Au1 96.893(14) . 8_445
Ba Au2 Au1 44.760(7) 4 8_445
Au1 Au2 Au1 121.287(7) 26 8_445
Au1 Au2 Au1 138.380(11) 36_545 8_445
Cd2 Au2 Au1 147.49(2) 25 8_445
Au2 Au2 Au1 147.49(2) 25 8_445
Cd2 Au2 Au1 57.646(12) 31_545 8_445
Au2 Au2 Au1 57.646(12) 31_545 8_445
Au1 Au2 Au1 58.366(9) 36_445 8_445
Au1 Au2 Au1 41.709(10) 26_455 8_445
Au1 Au2 Au1 95.710(15) 18_554 8_445
Au1 Au2 Au1 136.52(2) 25 17_444
Au1 Au2 Au1 42.547(14) 35_545 17_444
Au1 Au2 Au1 140.527(10) 9 17_444
Au1 Au2 Au1 90.382(12) 16_544 17_444
Cd2 Au2 Au1 29.116(6) 3 17_444
Au2 Au2 Au1 29.116(6) 3 17_444
Cd2 Au2 Au1 72.482(7) 2 17_444
Au2 Au2 Au1 72.482(7) 2 17_444
Au1 Au2 Au1 98.366(13) 34 17_444
Au1 Au2 Au1 67.929(12) 27_445 17_444
Ba Au2 Au1 147.392(13) 25 17_444
Ba Au2 Au1 98.464(7) 34_545 17_444
Ba Au2 Au1 44.611(7) . 17_444
Ba Au2 Au1 96.635(14) 4 17_444
Au1 Au2 Au1 145.560(10) 26 17_444
Au1 Au2 Au1 117.110(5) 36_545 17_444
Cd2 Au2 Au1 95.641(12) 25 17_444
Au2 Au2 Au1 95.641(12) 25 17_444
Cd2 Au2 Au1 102.306(12) 31_545 17_444
Au2 Au2 Au1 102.306(12) 31_545 17_444
Au1 Au2 Au1 34.734(8) 36_445 17_444
Au1 Au2 Au1 62.432(10) 26_455 17_444
Au1 Au2 Au1 70.374(10) 18_554 17_444
Au1 Au2 Au1 54.953(11) 8_445 17_444
Au1 Au2 Au1 42.547(14) 25 7_455
Au1 Au2 Au1 136.52(2) 35_545 7_455
Au1 Au2 Au1 90.382(12) 9 7_455
Au1 Au2 Au1 140.527(10) 16_544 7_455
Cd2 Au2 Au1 72.481(7) 3 7_455
Au2 Au2 Au1 72.481(7) 3 7_455
Cd2 Au2 Au1 29.116(6) 2 7_455
Au2 Au2 Au1 29.116(6) 2 7_455
Au1 Au2 Au1 67.930(12) 34 7_455
Au1 Au2 Au1 98.365(13) 27_445 7_455
Ba Au2 Au1 98.464(7) 25 7_455
Ba Au2 Au1 147.392(13) 34_545 7_455
Ba Au2 Au1 96.634(14) . 7_455
Ba Au2 Au1 44.611(7) 4 7_455
Au1 Au2 Au1 117.110(5) 26 7_455
Au1 Au2 Au1 145.561(10) 36_545 7_455
Cd2 Au2 Au1 102.306(12) 25 7_455
Au2 Au2 Au1 102.306(12) 25 7_455
Cd2 Au2 Au1 95.642(12) 31_545 7_455
Au2 Au2 Au1 95.642(12) 31_545 7_455
Au1 Au2 Au1 62.431(10) 36_445 7_455
Au1 Au2 Au1 34.734(8) 26_455 7_455
Au1 Au2 Au1 54.953(11) 18_554 7_455
Au1 Au2 Au1 70.373(10) 8_445 7_455
Au1 Au2 Au1 94.596(15) 17_444 7_455
Au1 Au2 Cd2 15.302(8) 25 32
Au1 Au2 Cd2 164.147(18) 35_545 32
Au1 Au2 Cd2 60.305(11) 9 32
Au1 Au2 Cd2 132.576(14) 16_544 32
Cd2 Au2 Cd2 101.986(6) 3 32
Au2 Au2 Cd2 101.986(6) 3 32
Cd2 Au2 Cd2 61.245(2) 2 32
Au2 Au2 Cd2 61.245(2) 2 32
Au1 Au2 Cd2 74.671(8) 34 32
Au1 Au2 Cd2 102.168(11) 27_445 32
Ba Au2 Cd2 73.181(10) 25 32
Ba Au2 Cd2 121.309(11) 34_545 32
Ba Au2 Cd2 124.483(6) . 32
Ba Au2 Cd2 45.174(5) 4 32
Au1 Au2 Cd2 82.951(5) 26 32
Au1 Au2 Cd2 114.879(9) 36_545 32
Cd2 Au2 Cd2 103.233(5) 25 32
Au2 Au2 Cd2 103.233(5) 25 32
Cd2 Au2 Cd2 81.000(8) 31_545 32
Au2 Au2 Cd2 81.000(8) 31_545 32
Au1 Au2 Cd2 96.595(8) 36_445 32
Au1 Au2 Cd2 65.555(6) 26_455 32
Au1 Au2 Cd2 79.730(5) 18_554 32
Au1 Au2 Cd2 88.078(9) 8_445 32
Au1 Au2 Cd2 127.828(12) 17_444 32
Au1 Au2 Cd2 34.170(5) 7_455 32
Au1 Au2 Au2 15.302(8) 25 32
Au1 Au2 Au2 164.147(18) 35_545 32
Au1 Au2 Au2 60.305(11) 9 32
Au1 Au2 Au2 132.576(14) 16_544 32
Cd2 Au2 Au2 101.986(6) 3 32
Au2 Au2 Au2 101.986(6) 3 32
Cd2 Au2 Au2 61.245(2) 2 32
Au2 Au2 Au2 61.245(2) 2 32
Au1 Au2 Au2 74.671(8) 34 32
Au1 Au2 Au2 102.168(11) 27_445 32
Ba Au2 Au2 73.181(10) 25 32
Ba Au2 Au2 121.309(11) 34_545 32
Ba Au2 Au2 124.483(6) . 32
Ba Au2 Au2 45.174(5) 4 32
Au1 Au2 Au2 82.951(5) 26 32
Au1 Au2 Au2 114.879(9) 36_545 32
Cd2 Au2 Au2 103.233(5) 25 32
Au2 Au2 Au2 103.233(5) 25 32
Cd2 Au2 Au2 81.000(8) 31_545 32
Au2 Au2 Au2 81.000(8) 31_545 32
Au1 Au2 Au2 96.595(8) 36_445 32
Au1 Au2 Au2 65.555(6) 26_455 32
Au1 Au2 Au2 79.730(5) 18_554 32
Au1 Au2 Au2 88.078(9) 8_445 32
Au1 Au2 Au2 127.828(12) 17_444 32
Au1 Au2 Au2 34.170(5) 7_455 32
Cd2 Au2 Au2 0.0 32 32
Au1 Au2 Cd2 102.568(19) 25 26
Au1 Au2 Cd2 78.079(10) 35_545 26
Au1 Au2 Cd2 100.936(18) 9 26
Au1 Au2 Cd2 15.184(8) 16_544 26
Cd2 Au2 Cd2 133.530(6) 3 26
Au2 Au2 Cd2 133.530(6) 3 26
Cd2 Au2 Cd2 118.755(2) 2 26
Au2 Au2 Cd2 118.755(2) 2 26
Au1 Au2 Cd2 65.663(17) 34 26
Au1 Au2 Cd2 129.897(9) 27_445 26
Ba Au2 Cd2 45.880(14) 25 26
Ba Au2 Cd2 73.182(10) 34_545 26
Ba Au2 Cd2 70.208(9) . 26
Ba Au2 Cd2 158.828(14) 4 26
Au1 Au2 Cd2 65.104(7) 26 26
Au1 Au2 Cd2 31.333(5) 36_545 26
Cd2 Au2 Cd2 33.042(18) 25 26
Au2 Au2 Cd2 33.042(18) 25 26
Cd2 Au2 Cd2 121.878(16) 31_545 26
Au2 Au2 Cd2 121.878(16) 31_545 26
Au1 Au2 Cd2 115.401(5) 36_445 26
Au1 Au2 Cd2 148.251(5) 26_455 26
Au1 Au2 Cd2 90.331(9) 18_554 26
Au1 Au2 Cd2 154.237(7) 8_445 26
Au1 Au2 Cd2 104.537(5) 17_444 26
Au1 Au2 Cd2 131.687(9) 7_455 26
Cd2 Au2 Cd2 117.664(14) 32 26
Au2 Au2 Cd2 117.664(14) 32 26
Au1 Au2 Au2 102.568(19) 25 26
Au1 Au2 Au2 78.079(10) 35_545 26
Au1 Au2 Au2 100.936(18) 9 26
Au1 Au2 Au2 15.184(8) 16_544 26
Cd2 Au2 Au2 133.530(6) 3 26
Au2 Au2 Au2 133.530(6) 3 26
Cd2 Au2 Au2 118.755(2) 2 26
Au2 Au2 Au2 118.755(2) 2 26
Au1 Au2 Au2 65.663(17) 34 26
Au1 Au2 Au2 129.897(9) 27_445 26
Ba Au2 Au2 45.880(14) 25 26
Ba Au2 Au2 73.182(10) 34_545 26
Ba Au2 Au2 70.208(9) . 26
Ba Au2 Au2 158.828(14) 4 26
Au1 Au2 Au2 65.104(7) 26 26
Au1 Au2 Au2 31.333(5) 36_545 26
Cd2 Au2 Au2 33.042(18) 25 26
Au2 Au2 Au2 33.042(18) 25 26
Cd2 Au2 Au2 121.878(16) 31_545 26
Au2 Au2 Au2 121.878(16) 31_545 26
Au1 Au2 Au2 115.401(5) 36_445 26
Au1 Au2 Au2 148.251(5) 26_455 26
Au1 Au2 Au2 90.331(9) 18_554 26
Au1 Au2 Au2 154.237(7) 8_445 26
Au1 Au2 Au2 104.537(5) 17_444 26
Au1 Au2 Au2 131.687(9) 7_455 26
Cd2 Au2 Au2 117.664(14) 32 26
Au2 Au2 Au2 117.664(14) 32 26
Cd2 Au2 Au2 0.000(15) 26 26

loop_
_geom_bond_atom_site_label_1
_geom_bond_atom_site_label_2
_geom_bond_distance
_geom_bond_site_symmetry_2
Ba Au1 3.3246(6) 3
Ba Au1 3.3246(6) .
Ba Au1 3.3246(6) 2
Ba Au1 3.4198(6) 36_445
Ba Au1 3.4198(6) 34
Ba Au1 3.4199(6) 35_545
Ba Au1 3.4577(5) 18_554
Ba Au1 3.4577(5) 17_444
Ba Au1 3.4577(5) 16_544
Ba Cd2 3.7609(6) 27_445
Ba Au2 3.7609(6) 27_445
Ba Cd2 3.7609(6) 25
Ba Au2 3.7609(6) 25
Ba Cd2 3.7610(6) 26_455
Ba Au2 3.7610(6) 26_455
Ba Au1 3.7989(7) 19
Ba Au1 3.7989(7) 20
Ba Au1 3.7989(7) 21
Ba Cd2 3.8067(8) 2
Ba Au2 3.8067(8) 2
Ba Au2 3.8067(8) .
Ba Cd2 3.8067(8) 3
Ba Au2 3.8067(8) 3
Ba Ba 4.4170(16) 19
Ba Ba 5.1442(3) 16_444
Ba Ba 5.1442(3) 16_554
Ba Ba 5.1443(3) 16_544
Ba Cd2 5.3788(3) 26
Ba Au2 5.3788(3) 26
Au1 Cd2 2.7370(4) 25
Au1 Au2 2.7370(4) 25
Au1 Cd2 2.7582(5) 14_544
Au1 Au2 2.7582(5) 14_544
Au1 Au1 2.8816(4) 20
Au1 Au1 2.8816(4) 21
Au1 Cd2 3.0222(4) 26
Au1 Au2 3.0222(4) 26
Au1 Au1 3.0400(7) 16_544
Au1 Ba 3.4198(6) 28
Au1 Au1 3.4288(8) 19_655
Au1 Ba 3.4577(5) 16_544
Au1 Ba 3.7989(7) 19
Au1 Au1 4.5168(7) 12_554
Au1 Cd2 4.6075(8) 27_445
Au1 Au2 4.6075(8) 27_445
Au1 Au1 4.6715(2) 35_545
Au1 Au1 4.6715(2) 29
Au1 Au1 4.6941(2) 34
Au1 Au1 4.6941(2) 28
Au1 Cd2 4.7362(8) 27
Au1 Au2 4.7362(8) 27
Au1 Au1 4.8120(7) 3
Au1 Au1 4.8120(7) 2
Au1 Cd2 4.8872(7) 15_544
Au1 Au2 4.8872(7) 15_544
Au1 Au1 4.8951(7) 3_665
Au1 Au1 4.8951(7) 2_655
Au1 Cd2 4.9028(7) 13_544
Au2 Au1 2.7370(4) 25
Au2 Au1 2.7370(4) 35_545
Au2 Au1 2.7582(5) 9
Au2 Au1 2.7582(5) 16_544
Au2 Cd2 2.8989(13) 3
Au2 Au2 2.8989(13) 3
Au2 Cd2 2.8989(13) 2
Au2 Au2 2.8989(13) 2
Au2 Au1 3.0222(4) 34
Au2 Au1 3.0222(4) 27_445
Au2 Ba 3.7609(6) 25
Au2 Ba 3.7610(6) 34_545
Au2 Ba 3.8067(8) 4
Au2 Au1 4.6075(8) 26
Au2 Au1 4.6076(8) 36_545
Au2 Cd2 4.6610(4) 25
Au2 Au2 4.6610(4) 25
Au2 Cd2 4.6610(4) 31_545
Au2 Au2 4.6610(4) 31_545
Au2 Au1 4.7362(8) 36_445
Au2 Au1 4.7362(8) 26_455
Au2 Au1 4.8872(7) 18_554
Au2 Au1 4.8872(7) 8_445
Au2 Au1 4.9028(7) 17_444
Au2 Au1 4.9028(7) 7_455
Au2 Cd2 5.3017(4) 32
Au2 Au2 5.3017(4) 32
Au2 Cd2 5.3017(4) 26
Au2 Au2 5.3017(4) 26
